data_4065550
loop_
_publ_author_name
'Wang, Wenyuan'
'Inoue, Shigeyoshi'
'Yao, Shenglai'
'Driess, Matthias'

_publ_section_title
;
 Reactivity of N-Heterocyclic Germylene Toward Ammonia and Water
;
_journal_issue 23
_journal_name_full Organometallics
_journal_page_first 6490
_journal_paper_doi 10.1021/om200970s
_journal_volume 30
_journal_year 2011
_chemical_formula_sum 'C37 H48 N2'
_chemical_formula_weight 520.77
_chemical_name_systematic
; 
 ? 
;
_space_group_IT_number 2
_symmetry_cell_setting triclinic
_symmetry_space_group_name_Hall '-P 1'
_symmetry_space_group_name_H-M 'P -1'
_atom_sites_solution_hydrogens geom
_atom_sites_solution_primary direct
_atom_sites_solution_secondary difmap
_audit_creation_method
;
CrysAlis RED, Oxford Diffraction Ltd.,
Version 1.171.31.8 (release 12-01-2007 CrysAlis171 .NET)
(compiled Jan 12 2007,17:49:11)
;
_cell_angle_alpha 65.748(4)
_cell_angle_beta 86.290(3)
_cell_angle_gamma 71.699(5)
_cell_formula_units_Z 2
_cell_length_a 10.8485(5)
_cell_length_b 12.7284(7)
_cell_length_c 13.2348(4)
_cell_measurement_reflns_used 7322
_cell_measurement_temperature 150(2)
_cell_measurement_theta_max 32.3122
_cell_measurement_theta_min 2.9758
_cell_volume 1577.59(14)
_computing_cell_refinement
;
CrysAlis RED, Oxford Diffraction Ltd.,
Version 1.171.31.8 (release 12-01-2007 CrysAlis171 .NET)
(compiled Jan 12 2007,17:49:11)
;
_computing_data_collection
;
CrysAlis CCD, Oxford Diffraction Ltd.,
Version 1.171.31.8 (release 12-01-2007 CrysAlis171 .NET)
(compiled Jan 12 2007,17:49:11)
;
_computing_data_reduction
;
CrysAlis RED, Oxford Diffraction Ltd.,
Version 1.171.31.8 (release 12-01-2007 CrysAlis171 .NET)
(compiled Jan 12 2007,17:49:11)
;
_computing_publication_material 'SHELXL-97 (Sheldrick, 1997)'
_computing_structure_refinement 'SHELXL-97 (Sheldrick, 1997)'
_computing_structure_solution 'SHELXS-97 (Sheldrick, 1990)'
_diffrn_ambient_temperature 150(2)
_diffrn_measured_fraction_theta_full 0.998
_diffrn_measured_fraction_theta_max 0.998
_diffrn_measurement_device_type 'Oxford Diffraction Xcalibur S Sapphire'
_diffrn_measurement_method \w
_diffrn_radiation_monochromator graphite
_diffrn_radiation_source 'Enhance (Mo) X-ray Source'
_diffrn_radiation_type MoK\a
_diffrn_radiation_wavelength 0.71073
_diffrn_reflns_av_R_equivalents 0.0203
_diffrn_reflns_av_sigmaI/netI 0.0332
_diffrn_reflns_limit_h_max 12
_diffrn_reflns_limit_h_min -11
_diffrn_reflns_limit_k_max 15
_diffrn_reflns_limit_k_min -15
_diffrn_reflns_limit_l_max 15
_diffrn_reflns_limit_l_min -15
_diffrn_reflns_number 13428
_diffrn_reflns_theta_full 25.00
_diffrn_reflns_theta_max 25.00
_diffrn_reflns_theta_min 2.98
_exptl_absorpt_coefficient_mu 0.063
_exptl_absorpt_correction_T_max 0.9888
_exptl_absorpt_correction_T_min 0.9820
_exptl_absorpt_correction_type none
_exptl_absorpt_process_details none
_exptl_crystal_colour colorless
_exptl_crystal_density_diffrn 1.096
_exptl_crystal_density_method 'not measured'
_exptl_crystal_description block
_exptl_crystal_F_000 568
_exptl_crystal_size_max 0.29
_exptl_crystal_size_mid 0.22
_exptl_crystal_size_min 0.18
_refine_diff_density_max 0.188
_refine_diff_density_min -0.193
_refine_diff_density_rms 0.035
_refine_ls_extinction_method none
_refine_ls_goodness_of_fit_ref 1.029
_refine_ls_hydrogen_treatment mixed
_refine_ls_matrix_type full
_refine_ls_number_parameters 364
_refine_ls_number_reflns 5541
_refine_ls_number_restraints 0
_refine_ls_restrained_S_all 1.029
_refine_ls_R_factor_all 0.0633
_refine_ls_R_factor_gt 0.0439
_refine_ls_shift/su_max 0.001
_refine_ls_shift/su_mean 0.000
_refine_ls_structure_factor_coef Fsqd
_refine_ls_weighting_details 'calc w=1/[\s^2^(Fo^2^)+(0.0427P)^2^+0.2789P] where P=(Fo^2^+2Fc^2^)/3'
_refine_ls_weighting_scheme calc
_refine_ls_wR_factor_gt 0.0900
_refine_ls_wR_factor_ref 0.0963
_reflns_number_gt 4411
_reflns_number_total 5541
_reflns_threshold_expression >2sigma(I)
_cod_data_source_file om200970s_si_002.cif
_cod_data_source_block compound08
_cod_original_cell_volume 1577.59(12)
_cod_original_sg_symbol_H-M P-1
_cod_database_code 4065550

loop_
_symmetry_equiv_pos_as_xyz
'x, y, z'
'-x, -y, -z'

loop_
_atom_site_label
_atom_site_type_symbol
_atom_site_fract_x
_atom_site_fract_y
_atom_site_fract_z
_atom_site_U_iso_or_equiv
_atom_site_adp_type
_atom_site_occupancy
_atom_site_symmetry_multiplicity
_atom_site_calc_flag
_atom_site_refinement_flags
N1 N 0.91886(12) -0.13239(11) 0.30618(9) 0.0228(3) Uani 1 1 d .
C1 C 0.89999(13) -0.12853(12) 0.40735(10) 0.0205(3) Uani 1 1 d .
N2 N 0.76390(11) 0.09421(10) 0.22333(8) 0.0203(3) Uani 1 1 d .
C2 C 0.82063(13) -0.02688(12) 0.41958(10) 0.0194(3) Uani 1 1 d .
C3 C 0.74962(13) 0.08257(12) 0.32564(10) 0.0194(3) Uani 1 1 d .
C4 C 0.97446(15) -0.24221(13) 0.50549(11) 0.0274(3) Uani 1 1 d .
H4A H 1.0684 -0.2512 0.5014 0.033 Uiso 1 1 calc R
H4B H 0.9620 -0.3134 0.4997 0.033 Uiso 1 1 calc R
C5 C 0.93407(15) -0.24305(13) 0.61781(11) 0.0274(3) Uani 1 1 d .
H5A H 0.8507 -0.2611 0.6334 0.033 Uiso 1 1 calc R
H5B H 1.0009 -0.3074 0.6768 0.033 Uiso 1 1 calc R
C6 C 0.91846(14) -0.12088(13) 0.61857(11) 0.0247(3) Uani 1 1 d .
H6A H 1.0008 -0.1014 0.6004 0.030 Uiso 1 1 calc R
H6B H 0.8981 -0.1238 0.6935 0.030 Uiso 1 1 calc R
C7 C 0.80953(14) -0.02366(13) 0.53385(11) 0.0246(3) Uani 1 1 d .
H7A H 0.8096 0.0570 0.5263 0.029 Uiso 1 1 calc R
H7B H 0.7252 -0.0338 0.5617 0.029 Uiso 1 1 calc R
C8 C 0.54424(14) 0.17074(14) 0.40272(11) 0.0285(3) Uani 1 1 d .
H8 H 0.5257 0.0967 0.4237 0.034 Uiso 1 1 calc R
C9 C 0.45861(16) 0.26432(15) 0.42431(13) 0.0367(4) Uani 1 1 d .
H9 H 0.3812 0.2546 0.4593 0.044 Uiso 1 1 calc R
C10 C 0.48529(17) 0.37183(15) 0.39509(13) 0.0395(4) Uani 1 1 d .
H10 H 0.4265 0.4360 0.4101 0.047 Uiso 1 1 calc R
C11 C 0.59736(17) 0.38579(14) 0.34406(12) 0.0346(4) Uani 1 1 d .
H11 H 0.6158 0.4597 0.3240 0.042 Uiso 1 1 calc R
C12 C 0.68313(15) 0.29284(13) 0.32181(11) 0.0262(3) Uani 1 1 d .
H12 H 0.7602 0.3033 0.2867 0.031 Uiso 1 1 calc R
C13 C 0.99496(14) -0.23850(12) 0.29038(10) 0.0228(3) Uani 1 1 d .
C14 C 1.12747(14) -0.25648(13) 0.27232(11) 0.0255(3) Uani 1 1 d .
C15 C 1.19977(15) -0.36303(13) 0.26282(12) 0.0300(4) Uani 1 1 d .
H15 H 1.2898 -0.3770 0.2515 0.036 Uiso 1 1 calc R
C16 C 1.14393(16) -0.44888(13) 0.26948(12) 0.0321(4) Uani 1 1 d .
H16 H 1.1957 -0.5222 0.2650 0.039 Uiso 1 1 calc R
C17 C 1.01285(16) -0.42772(13) 0.28264(12) 0.0309(4) Uani 1 1 d .
H17 H 0.9744 -0.4862 0.2850 0.037 Uiso 1 1 calc R
C18 C 0.93528(15) -0.32269(13) 0.29253(11) 0.0267(3) Uani 1 1 d .
C19 C 0.79039(15) -0.30257(15) 0.30294(13) 0.0335(4) Uani 1 1 d .
H19 H 0.7509 -0.2247 0.3117 0.040 Uiso 1 1 calc R
C20 C 0.72555(18) -0.29076(18) 0.19779(15) 0.0484(5) Uani 1 1 d .
H20A H 0.7427 -0.2248 0.1331 0.073 Uiso 1 1 calc R
H20B H 0.6314 -0.2728 0.2041 0.073 Uiso 1 1 calc R
H20C H 0.7610 -0.3671 0.1888 0.073 Uiso 1 1 calc R
C21 C 0.76349(18) -0.40464(18) 0.40483(14) 0.0486(5) Uani 1 1 d .
H21A H 0.6693 -0.3874 0.4103 0.073 Uiso 1 1 calc R
H21B H 0.8035 -0.4102 0.4719 0.073 Uiso 1 1 calc R
H21C H 0.8005 -0.4818 0.3976 0.073 Uiso 1 1 calc R
C22 C 1.19295(15) -0.16222(14) 0.25794(13) 0.0322(4) Uani 1 1 d .
H22 H 1.1285 -0.0944 0.2716 0.039 Uiso 1 1 calc R
C23 C 1.23162(18) -0.11023(16) 0.13771(14) 0.0426(4) Uani 1 1 d .
H23A H 1.2985 -0.1744 0.1239 0.064 Uiso 1 1 calc R
H23B H 1.2661 -0.0440 0.1267 0.064 Uiso 1 1 calc R
H23C H 1.1550 -0.0792 0.0860 0.064 Uiso 1 1 calc R
C24 C 1.31185(17) -0.21345(18) 0.33955(15) 0.0465(5) Uani 1 1 d .
H24A H 1.2865 -0.2479 0.4157 0.070 Uiso 1 1 calc R
H24B H 1.3470 -0.1483 0.3307 0.070 Uiso 1 1 calc R
H24C H 1.3784 -0.2770 0.3247 0.070 Uiso 1 1 calc R
C25 C 0.69056(13) 0.20179(12) 0.13230(10) 0.0212(3) Uani 1 1 d .
C26 C 0.56204(14) 0.21696(13) 0.10327(11) 0.0253(3) Uani 1 1 d .
C27 C 0.49781(15) 0.31848(15) 0.00865(12) 0.0340(4) Uani 1 1 d .
H27 H 0.4114 0.3294 -0.0131 0.041 Uiso 1 1 calc R
C28 C 0.55700(16) 0.40345(15) -0.05406(12) 0.0372(4) Uani 1 1 d .
H28 H 0.5111 0.4726 -0.1177 0.045 Uiso 1 1 calc R
C29 C 0.68275(16) 0.38767(14) -0.02399(12) 0.0322(4) Uani 1 1 d .
H29 H 0.7226 0.4470 -0.0672 0.039 Uiso 1 1 calc R
C30 C 0.75284(14) 0.28678(13) 0.06824(11) 0.0247(3) Uani 1 1 d .
C31 C 0.89365(15) 0.26604(14) 0.09776(12) 0.0302(4) Uani 1 1 d .
H31 H 0.9101 0.2185 0.1801 0.036 Uiso 1 1 calc R
C32 C 0.98402(16) 0.18874(17) 0.04366(15) 0.0463(5) Uani 1 1 d .
H32A H 0.9641 0.1127 0.0655 0.069 Uiso 1 1 calc R
H32B H 1.0746 0.1706 0.0680 0.069 Uiso 1 1 calc R
H32C H 0.9715 0.2333 -0.0373 0.069 Uiso 1 1 calc R
C33 C 0.9269(2) 0.38248(18) 0.06907(15) 0.0542(5) Uani 1 1 d .
H33A H 0.9213 0.4271 -0.0119 0.081 Uiso 1 1 calc R
H33B H 1.0154 0.3621 0.0995 0.081 Uiso 1 1 calc R
H33C H 0.8652 0.4331 0.1012 0.081 Uiso 1 1 calc R
C34 C 0.49806(15) 0.12109(15) 0.16803(12) 0.0324(4) Uani 1 1 d .
H34 H 0.5395 0.0777 0.2456 0.039 Uiso 1 1 calc R
C35 C 0.35220(17) 0.1719(2) 0.17480(16) 0.0568(5) Uani 1 1 d .
H35A H 0.3352 0.2351 0.2028 0.085 Uiso 1 1 calc R
H35B H 0.3198 0.1064 0.2253 0.085 Uiso 1 1 calc R
H35C H 0.3077 0.2068 0.1007 0.085 Uiso 1 1 calc R
C36 C 0.5264(2) 0.02885(19) 0.11757(17) 0.0567(5) Uani 1 1 d .
H36A H 0.4838 0.0682 0.0424 0.085 Uiso 1 1 calc R
H36B H 0.4932 -0.0378 0.1636 0.085 Uiso 1 1 calc R
H36C H 0.6206 -0.0033 0.1142 0.085 Uiso 1 1 calc R
C37 C 0.65732(13) 0.18403(12) 0.35055(10) 0.0212(3) Uani 1 1 d .
H5 H 0.8769(15) -0.0613(15) 0.2483(13) 0.034(4) Uiso 1 1 d .

loop_
_atom_site_aniso_label
_atom_site_aniso_U_11
_atom_site_aniso_U_22
_atom_site_aniso_U_33
_atom_site_aniso_U_23
_atom_site_aniso_U_13
_atom_site_aniso_U_12
N1 0.0271(7) 0.0188(6) 0.0187(6) -0.0079(5) -0.0010(5) -0.0017(5)
C1 0.0213(8) 0.0211(7) 0.0199(7) -0.0075(6) 0.0005(6) -0.0087(6)
N2 0.0216(6) 0.0201(6) 0.0182(6) -0.0064(5) 0.0001(5) -0.0068(5)
C2 0.0200(7) 0.0210(7) 0.0189(7) -0.0087(6) 0.0020(5) -0.0081(6)
C3 0.0191(7) 0.0204(7) 0.0220(7) -0.0093(6) 0.0022(6) -0.0099(6)
C4 0.0341(9) 0.0200(8) 0.0239(7) -0.0078(6) -0.0034(6) -0.0037(7)
C5 0.0336(9) 0.0226(8) 0.0212(7) -0.0049(6) -0.0038(6) -0.0072(7)
C6 0.0274(8) 0.0276(8) 0.0191(7) -0.0091(6) -0.0005(6) -0.0089(6)
C7 0.0283(8) 0.0246(8) 0.0203(7) -0.0100(6) 0.0012(6) -0.0065(6)
C8 0.0257(8) 0.0313(9) 0.0280(8) -0.0133(7) 0.0002(6) -0.0064(7)
C9 0.0264(9) 0.0457(11) 0.0335(9) -0.0196(8) 0.0021(7) -0.0009(8)
C10 0.0403(10) 0.0336(10) 0.0320(8) -0.0167(7) -0.0061(7) 0.0109(8)
C11 0.0511(11) 0.0208(8) 0.0262(8) -0.0096(7) -0.0060(7) -0.0023(7)
C12 0.0321(9) 0.0233(8) 0.0204(7) -0.0078(6) -0.0025(6) -0.0058(7)
C13 0.0283(8) 0.0181(7) 0.0179(7) -0.0074(6) -0.0006(6) -0.0016(6)
C14 0.0275(8) 0.0243(8) 0.0221(7) -0.0093(6) -0.0010(6) -0.0046(6)
C15 0.0277(9) 0.0285(8) 0.0286(8) -0.0118(7) 0.0039(6) -0.0023(7)
C16 0.0389(10) 0.0215(8) 0.0303(8) -0.0118(7) 0.0075(7) -0.0016(7)
C17 0.0417(10) 0.0233(8) 0.0301(8) -0.0126(7) 0.0064(7) -0.0117(7)
C18 0.0316(9) 0.0240(8) 0.0228(7) -0.0094(6) 0.0026(6) -0.0068(7)
C19 0.0332(9) 0.0326(9) 0.0422(9) -0.0217(7) 0.0059(7) -0.0120(7)
C20 0.0423(11) 0.0559(12) 0.0493(11) -0.0235(9) -0.0034(8) -0.0146(9)
C21 0.0449(11) 0.0622(13) 0.0471(10) -0.0244(9) 0.0157(9) -0.0274(10)
C22 0.0274(9) 0.0344(9) 0.0388(9) -0.0197(7) 0.0018(7) -0.0086(7)
C23 0.0471(11) 0.0401(10) 0.0449(10) -0.0146(8) 0.0042(8) -0.0237(9)
C24 0.0398(11) 0.0586(12) 0.0481(10) -0.0265(9) -0.0027(8) -0.0174(9)
C25 0.0244(8) 0.0208(7) 0.0171(6) -0.0097(6) 0.0002(6) -0.0029(6)
C26 0.0251(8) 0.0298(8) 0.0225(7) -0.0156(6) 0.0003(6) -0.0037(6)
C27 0.0268(9) 0.0422(10) 0.0290(8) -0.0187(7) -0.0060(7) 0.0015(7)
C28 0.0409(10) 0.0322(9) 0.0222(8) -0.0069(7) -0.0066(7) 0.0054(8)
C29 0.0427(10) 0.0253(8) 0.0209(7) -0.0061(6) 0.0029(7) -0.0055(7)
C30 0.0317(9) 0.0233(8) 0.0187(7) -0.0096(6) 0.0020(6) -0.0072(7)
C31 0.0338(9) 0.0335(9) 0.0221(7) -0.0055(7) 0.0004(6) -0.0169(7)
C32 0.0279(10) 0.0612(12) 0.0479(10) -0.0224(9) 0.0030(8) -0.0118(9)
C33 0.0669(14) 0.0525(12) 0.0477(11) -0.0098(9) -0.0020(9) -0.0381(11)
C34 0.0267(9) 0.0453(10) 0.0308(8) -0.0187(7) 0.0003(7) -0.0142(7)
C35 0.0316(10) 0.0792(15) 0.0590(12) -0.0271(11) 0.0103(9) -0.0201(10)
C36 0.0637(14) 0.0637(13) 0.0726(13) -0.0444(11) 0.0222(11) -0.0401(11)
C37 0.0221(8) 0.0212(7) 0.0159(6) -0.0063(6) -0.0049(5) -0.0016(6)

loop_
_atom_type_symbol
_atom_type_description
_atom_type_scat_dispersion_real
_atom_type_scat_dispersion_imag
_atom_type_scat_source
C C 0.0033 0.0016 'International Tables Vol C Tables 4.2.6.8 and 6.1.1.4'
H H 0.0000 0.0000 'International Tables Vol C Tables 4.2.6.8 and 6.1.1.4'
N N 0.0061 0.0033 'International Tables Vol C Tables 4.2.6.8 and 6.1.1.4'

loop_
_geom_angle_atom_site_label_1
_geom_angle_atom_site_label_2
_geom_angle_atom_site_label_3
_geom_angle
C1 N1 C13 123.90(11)
N1 C1 C2 122.21(12)
N1 C1 C4 115.66(12)
C2 C1 C4 122.12(12)
C3 N2 C25 121.10(11)
C1 C2 C3 122.30(12)
C1 C2 C7 120.38(12)
C3 C2 C7 117.25(12)
N2 C3 C2 122.12(12)
N2 C3 C37 120.59(12)
C2 C3 C37 117.29(11)
C1 C4 C5 114.14(12)
C6 C5 C4 110.13(11)
C5 C6 C7 109.62(12)
C6 C7 C2 113.48(12)
C9 C8 C37 120.61(15)
C10 C9 C8 120.17(15)
C11 C10 C9 119.77(15)
C10 C11 C12 120.38(15)
C11 C12 C37 120.48(14)
C14 C13 C18 120.93(13)
C14 C13 N1 119.67(12)
C18 C13 N1 119.39(13)
C15 C14 C13 118.17(13)
C15 C14 C22 119.02(13)
C13 C14 C22 122.75(13)
C16 C15 C14 121.54(14)
C17 C16 C15 119.60(15)
C16 C17 C18 121.51(14)
C17 C18 C13 118.12(14)
C17 C18 C19 119.02(13)
C13 C18 C19 122.86(13)
C18 C19 C21 111.70(14)
C18 C19 C20 110.65(13)
C21 C19 C20 110.05(14)
C14 C22 C24 112.45(13)
C14 C22 C23 109.64(13)
C24 C22 C23 110.19(14)
C26 C25 C30 121.08(13)
C26 C25 N2 120.10(12)
C30 C25 N2 118.66(12)
C27 C26 C25 118.12(13)
C27 C26 C34 120.75(14)
C25 C26 C34 120.98(13)
C28 C27 C26 121.44(15)
C29 C28 C27 119.71(14)
C28 C29 C30 121.48(15)
C29 C30 C25 118.16(14)
C29 C30 C31 121.45(13)
C25 C30 C31 120.37(12)
C30 C31 C32 110.21(12)
C30 C31 C33 114.07(14)
C32 C31 C33 110.42(14)
C26 C34 C36 109.07(12)
C26 C34 C35 114.10(14)
C36 C34 C35 110.51(15)
C8 C37 C12 118.59(13)
C8 C37 C3 120.54(12)
C12 C37 C3 120.87(12)

loop_
_geom_bond_atom_site_label_1
_geom_bond_atom_site_label_2
_geom_bond_distance
N1 C1 1.3600(17)
N1 C13 1.4349(18)
C1 C2 1.3769(19)
C1 C4 1.5136(18)
N2 C3 1.3046(16)
N2 C25 1.4297(17)
C2 C3 1.4515(18)
C2 C7 1.5257(18)
C3 C37 1.5079(19)
C4 C5 1.5191(19)
C5 C6 1.515(2)
C6 C7 1.5160(19)
C8 C9 1.383(2)
C8 C37 1.391(2)
C9 C10 1.380(2)
C10 C11 1.377(2)
C11 C12 1.383(2)
C12 C37 1.392(2)
C13 C14 1.404(2)
C13 C18 1.406(2)
C14 C15 1.389(2)
C14 C22 1.520(2)
C15 C16 1.378(2)
C16 C17 1.375(2)
C17 C18 1.391(2)
C18 C19 1.518(2)
C19 C21 1.530(2)
C19 C20 1.531(2)
C22 C24 1.526(2)
C22 C23 1.539(2)
C25 C26 1.403(2)
C25 C30 1.4061(19)
C26 C27 1.393(2)
C26 C34 1.517(2)
C27 C28 1.379(2)
C28 C29 1.376(2)
C29 C30 1.392(2)
C30 C31 1.515(2)
C31 C32 1.525(2)
C31 C33 1.525(2)
C34 C36 1.520(2)
C34 C35 1.522(2)

loop_
_cod_related_entry_id
_cod_related_entry_database
_cod_related_entry_code
1 ChemSpider 30659671
